data_7009809
loop_
_publ_author_name
'Adams, Harry'
'Bailey, Neil A.'
'Blenkiron, Peter'
'Morris, Michael J.'

_publ_section_title
;
 Deprotonation of [Mo(COMe)(CO)2(PPh2H)(\h-C5H5)] and reaction with
 activated alkynes: controllable formation of vinylphosphine and
 \h3-acryloyl ligands
;
_journal_issue 18
_journal_name_full 'Journal of the Chemical Society, Dalton Transactions'
_journal_page_first 3074
_journal_paper_doi 10.1039/b003739g
_journal_year 2000
_chemical_formula_sum 'C27 H25 Mo O7 P'
_chemical_formula_weight 588.38
_chemical_name_systematic
; 
 ? 
;
_space_group_IT_number 2
_symmetry_cell_setting triclinic
_symmetry_space_group_name_Hall '-P 1'
_symmetry_space_group_name_H-M 'P -1'
_atom_sites_solution_hydrogens geom
_atom_sites_solution_primary direct
_atom_sites_solution_secondary difmap
_audit_creation_method SHELXL-97
_cell_angle_alpha 89.33(4)
_cell_angle_beta 78.15(4)
_cell_angle_gamma 76.60(4)
_cell_formula_units_Z 2
_cell_length_a 8.612(3)
_cell_length_b 10.792(5)
_cell_length_c 14.717(7)
_cell_measurement_temperature 293(2)
_cell_volume 1301.3(10)
_computing_structure_refinement 'SHELXL-97 (Sheldrick, 1997)'
_computing_structure_solution 'SHELXS-97 (Sheldrick, 1990)'
_diffrn_ambient_temperature 293(2)
_diffrn_measured_fraction_theta_full 0.993
_diffrn_measured_fraction_theta_max 0.993
_diffrn_radiation_monochromator graphite
_diffrn_radiation_source 'fine-focus sealed tube'
_diffrn_radiation_type MoK\a
_diffrn_radiation_wavelength 0.71069
_diffrn_reflns_av_R_equivalents 0.0133
_diffrn_reflns_av_sigmaI/netI 0.0281
_diffrn_reflns_limit_h_max 10
_diffrn_reflns_limit_h_min -4
_diffrn_reflns_limit_k_max 12
_diffrn_reflns_limit_k_min -12
_diffrn_reflns_limit_l_max 17
_diffrn_reflns_limit_l_min -17
_diffrn_reflns_number 4630
_diffrn_reflns_theta_full 25.03
_diffrn_reflns_theta_max 25.03
_diffrn_reflns_theta_min 1.94
_exptl_absorpt_coefficient_mu 0.609
_exptl_absorpt_correction_T_max 0.8384
_exptl_absorpt_correction_T_min 0.7113
_exptl_absorpt_correction_type psi-scan
_exptl_crystal_colour yellow
_exptl_crystal_density_diffrn 1.502
_exptl_crystal_density_method 'not measured'
_exptl_crystal_description block
_exptl_crystal_F_000 600
_exptl_crystal_size_max 0.60
_exptl_crystal_size_mid 0.40
_exptl_crystal_size_min 0.30
_refine_diff_density_max 0.384
_refine_diff_density_min -0.425
_refine_diff_density_rms 0.050
_refine_ls_extinction_method none
_refine_ls_goodness_of_fit_ref 1.006
_refine_ls_hydrogen_treatment mixed
_refine_ls_matrix_type full
_refine_ls_number_parameters 325
_refine_ls_number_reflns 4581
_refine_ls_number_restraints 0
_refine_ls_restrained_S_all 1.006
_refine_ls_R_factor_all 0.0402
_refine_ls_R_factor_gt 0.0324
_refine_ls_shift/su_max 0.000
_refine_ls_shift/su_mean 0.000
_refine_ls_structure_factor_coef Fsqd
_refine_ls_weighting_details 'calc w=1/[\s^2^(Fo^2^)+(0.0429P)^2^+0.7850P] where P=(Fo^2^+2Fc^2^)/3'
_refine_ls_weighting_scheme calc
_refine_ls_wR_factor_gt 0.0797
_refine_ls_wR_factor_ref 0.0833
_reflns_number_gt 3947
_reflns_number_total 4581
_reflns_threshold_expression >2sigma(I)
_cod_data_source_file b003739g.txt
_cod_data_source_block bl452
_cod_depositor_comments
;
The following automatic conversions were performed:
'_symmetry_cell_setting' value 'Triclinic' changed to 'triclinic'
according to '/home/saulius/struct/CIF-dictionaries/cif_core.dic'
dictionary named 'cif_core.dic' version 2.4.1 from 2010-06-29.

Automatic conversion script
Id: cif_fix_enum 1527 2010-12-29 10:47:43Z saulius 

The following automatic conversions were performed:

'_exptl_absorpt_correction_type' tag value 'psi-scans' was replaced
with 'psi-scan' value.

Automatic conversion script
Id: cif_fix_values 1646 2011-03-28 12:23:43Z adriana 
;
_cod_original_sg_symbol_H-M P-1
_cod_database_code 7009809

loop_
_symmetry_equiv_pos_as_xyz
'x, y, z'
'-x, -y, -z'

loop_
_atom_site_label
_atom_site_type_symbol
_atom_site_fract_x
_atom_site_fract_y
_atom_site_fract_z
_atom_site_U_iso_or_equiv
_atom_site_adp_type
_atom_site_occupancy
_atom_site_symmetry_multiplicity
_atom_site_calc_flag
_atom_site_refinement_flags
_atom_site_disorder_assembly
_atom_site_disorder_group
Mo1 Mo 0.21580(3) 0.25542(2) 0.099996(17) 0.04290(10) Uani 1 1 d . . .
P1 P 0.07920(9) 0.20319(6) 0.25370(5) 0.03948(17) Uani 1 1 d . . .
O1 O 0.5043(4) 0.0737(3) 0.1637(2) 0.1023(11) Uani 1 1 d . . .
O2 O 0.1547(3) 0.5187(2) 0.20036(19) 0.0749(7) Uani 1 1 d . . .
O3 O -0.2279(3) 0.2353(2) 0.45339(16) 0.0660(6) Uani 1 1 d . . .
O4 O -0.1025(3) 0.3930(2) 0.45963(14) 0.0595(6) Uani 1 1 d . . .
O5 O -0.4162(4) 0.5015(3) 0.3806(2) 0.0963(10) Uani 1 1 d . . .
O6 O -0.3597(3) 0.5988(2) 0.24988(16) 0.0635(6) Uani 1 1 d . . .
O7 O 0.5109(4) 0.3032(4) -0.0383(2) 0.1204(13) Uani 1 1 d . . .
C1 C 0.3961(4) 0.1432(3) 0.1425(3) 0.0649(9) Uani 1 1 d . . .
C2 C 0.1819(4) 0.4196(3) 0.1648(2) 0.0484(7) Uani 1 1 d . . .
C3 C 0.1698(5) 0.3002(4) -0.0475(2) 0.0678(9) Uani 1 1 d . . .
H3 H 0.2120 0.3640 -0.0795 0.081 Uiso 1 1 calc R . .
C4 C 0.2514(5) 0.1721(4) -0.0474(3) 0.0751(11) Uani 1 1 d . . .
H4 H 0.3568 0.1357 -0.0795 0.090 Uiso 1 1 calc R . .
C5 C 0.1472(6) 0.1086(4) 0.0093(3) 0.0796(12) Uani 1 1 d . . .
H5 H 0.1699 0.0222 0.0213 0.097 Uiso 1 1 calc R . .
C6 C 0.0010(5) 0.1992(4) 0.0452(3) 0.0678(10) Uani 1 1 d . . .
H6 H -0.0890 0.1833 0.0865 0.084 Uiso 1 1 calc R . .
C7 C 0.0147(4) 0.3161(4) 0.0084(2) 0.0610(8) Uani 1 1 d . . .
H7 H -0.0656 0.3916 0.0192 0.074 Uiso 1 1 calc R . .
C8 C 0.0073(4) 0.0576(3) 0.2508(2) 0.0500(7) Uani 1 1 d . . .
C9 C 0.1246(5) -0.0541(3) 0.2202(3) 0.0719(11) Uani 1 1 d . . .
H9 H 0.2342 -0.0524 0.2034 0.087 Uiso 1 1 calc R . .
C10 C 0.0782(6) -0.1673(3) 0.2147(3) 0.0860(14) Uani 1 1 d . . .
H10 H 0.1568 -0.2417 0.1939 0.102 Uiso 1 1 calc R . .
C11 C -0.0824(6) -0.1708(4) 0.2397(3) 0.0822(13) Uani 1 1 d . . .
H11 H -0.1127 -0.2480 0.2386 0.099 Uiso 1 1 calc R . .
C12 C -0.1990(6) -0.0603(4) 0.2665(3) 0.0744(11) Uani 1 1 d . . .
H12 H -0.3086 -0.0624 0.2810 0.090 Uiso 1 1 calc R . .
C13 C -0.1547(4) 0.0546(3) 0.2723(2) 0.0572(8) Uani 1 1 d . . .
H13 H -0.2343 0.1293 0.2907 0.071 Uiso 1 1 calc R . .
C14 C 0.1948(4) 0.1789(3) 0.3457(2) 0.0450(6) Uani 1 1 d . . .
C15 C 0.1802(5) 0.0841(3) 0.4092(2) 0.0647(9) Uani 1 1 d . . .
H15 H 0.1141 0.0287 0.4037 0.078 Uiso 1 1 calc R . .
C16 C 0.2637(6) 0.0722(4) 0.4801(3) 0.0837(13) Uani 1 1 d . . .
H16 H 0.2548 0.0081 0.5223 0.099 Uiso 1 1 calc R . .
C17 C 0.3598(6) 0.1538(4) 0.4891(3) 0.0844(12) Uani 1 1 d . . .
H17 H 0.4157 0.1449 0.5374 0.099 Uiso 1 1 calc R . .
C18 C 0.3743(5) 0.2481(4) 0.4281(3) 0.0682(10) Uani 1 1 d . . .
H18 H 0.4392 0.3039 0.4348 0.082 Uiso 1 1 calc R . .
C19 C 0.2921(4) 0.2604(3) 0.3560(2) 0.0533(7) Uani 1 1 d . . .
H19 H 0.3025 0.3245 0.3140 0.065 Uiso 1 1 calc R . .
C20 C -0.1058(3) 0.3199(3) 0.3133(2) 0.0417(6) Uani 1 1 d . . .
C21 C -0.1564(4) 0.3106(3) 0.4160(2) 0.0470(7) Uani 1 1 d . . .
C22 C -0.1323(6) 0.3879(4) 0.5595(2) 0.0837(12) Uani 1 1 d . . .
H22A H -0.0884 0.4511 0.5843 0.102 Uiso 1 1 calc R . .
H22B H -0.0807 0.3049 0.5768 0.102 Uiso 1 1 calc R . .
H22C H -0.2477 0.4045 0.5841 0.102 Uiso 1 1 calc R . .
C23 C -0.1837(3) 0.4083(3) 0.2657(2) 0.0459(7) Uani 1 1 d . . .
H23 H -0.1429 0.4095 0.2022 0.056 Uiso 1 1 calc R . .
C24 C -0.3322(4) 0.5060(3) 0.3071(2) 0.0505(7) Uani 1 1 d . . .
C25 C -0.5040(5) 0.6986(4) 0.2780(3) 0.0799(12) Uani 1 1 d . . .
H25A H -0.5104 0.7603 0.2306 0.096 Uiso 1 1 calc R . .
H25B H -0.4999 0.7391 0.3350 0.096 Uiso 1 1 calc R . .
H25C H -0.5983 0.6632 0.2874 0.096 Uiso 1 1 calc R . .
C26 C 0.4494(5) 0.3186(4) 0.0443(3) 0.0785(11) Uani 1 1 d . . .
C27 C 0.5346(5) 0.3753(5) 0.1049(4) 0.0995(15) Uani 1 1 d . . .
H27A H 0.4738 0.3819 0.1678 0.115 Uiso 1 1 calc R . .
H27B H 0.5434 0.4586 0.0843 0.115 Uiso 1 1 calc R . .
H27C H 0.6418 0.3221 0.1018 0.115 Uiso 1 1 calc R . .

loop_
_atom_site_aniso_label
_atom_site_aniso_U_11
_atom_site_aniso_U_22
_atom_site_aniso_U_33
_atom_site_aniso_U_23
_atom_site_aniso_U_13
_atom_site_aniso_U_12
Mo1 0.04527(15) 0.03648(14) 0.04334(15) -0.00706(10) -0.00908(10) -0.00206(10)
P1 0.0449(4) 0.0277(3) 0.0485(4) 0.0024(3) -0.0176(3) -0.0070(3)
O1 0.0772(19) 0.090(2) 0.119(3) -0.0202(18) -0.0390(18) 0.0386(16)
O2 0.099(2) 0.0378(13) 0.0847(17) -0.0106(12) -0.0078(14) -0.0179(12)
O3 0.0813(17) 0.0671(15) 0.0607(14) 0.0170(11) -0.0133(12) -0.0413(13)
O4 0.0720(15) 0.0643(14) 0.0464(12) -0.0056(10) -0.0004(10) -0.0344(12)
O5 0.0785(18) 0.091(2) 0.0818(19) 0.0310(16) 0.0221(15) 0.0207(15)
O6 0.0507(13) 0.0540(13) 0.0710(15) 0.0191(11) -0.0017(11) 0.0066(10)
O7 0.097(2) 0.175(4) 0.082(2) -0.014(2) 0.0219(19) -0.052(2)
C1 0.057(2) 0.057(2) 0.069(2) -0.0200(17) -0.0116(17) 0.0076(17)
C2 0.0517(17) 0.0401(16) 0.0513(17) 0.0042(13) -0.0056(14) -0.0110(13)
C3 0.085(3) 0.072(2) 0.0430(18) -0.0014(16) -0.0126(17) -0.014(2)
C4 0.085(3) 0.079(3) 0.052(2) -0.0257(19) -0.0138(19) 0.001(2)
C5 0.121(4) 0.052(2) 0.078(3) -0.0135(19) -0.054(3) -0.017(2)
C6 0.077(2) 0.079(3) 0.063(2) 0.0050(19) -0.0349(19) -0.031(2)
C7 0.066(2) 0.068(2) 0.0499(18) 0.0012(16) -0.0218(16) -0.0066(17)
C8 0.067(2) 0.0336(14) 0.0605(18) 0.0089(13) -0.0338(16) -0.0164(14)
C9 0.080(2) 0.0355(16) 0.111(3) 0.0037(18) -0.048(2) -0.0103(16)
C10 0.119(4) 0.0325(17) 0.125(4) 0.0049(19) -0.069(3) -0.017(2)
C11 0.136(4) 0.048(2) 0.095(3) 0.025(2) -0.071(3) -0.047(2)
C12 0.103(3) 0.073(3) 0.078(2) 0.022(2) -0.051(2) -0.055(2)
C13 0.073(2) 0.0502(18) 0.062(2) 0.0103(15) -0.0315(17) -0.0256(16)
C14 0.0476(16) 0.0382(15) 0.0518(16) 0.0033(12) -0.0196(13) -0.0076(12)
C15 0.082(2) 0.057(2) 0.071(2) 0.0217(17) -0.0387(19) -0.0295(18)
C16 0.115(3) 0.079(3) 0.081(3) 0.038(2) -0.058(3) -0.040(3)
C17 0.101(3) 0.093(3) 0.082(3) 0.023(2) -0.060(2) -0.033(3)
C18 0.071(2) 0.074(2) 0.075(2) 0.0058(19) -0.0358(19) -0.0284(19)
C19 0.0601(19) 0.0491(17) 0.0583(18) 0.0042(14) -0.0228(15) -0.0189(15)
C20 0.0422(15) 0.0362(14) 0.0486(16) 0.0044(12) -0.0104(12) -0.0124(12)
C21 0.0467(16) 0.0420(15) 0.0536(17) 0.0069(13) -0.0109(13) -0.0130(13)
C22 0.110(3) 0.100(3) 0.046(2) -0.008(2) -0.003(2) -0.048(3)
C23 0.0445(16) 0.0418(15) 0.0473(16) 0.0042(12) -0.0052(13) -0.0055(12)
C24 0.0423(16) 0.0495(17) 0.0560(19) 0.0074(14) -0.0047(14) -0.0081(13)
C25 0.059(2) 0.058(2) 0.103(3) 0.015(2) -0.004(2) 0.0122(17)
C26 0.056(2) 0.080(3) 0.090(3) -0.008(2) 0.005(2) -0.0138(19)
C27 0.061(2) 0.130(4) 0.117(4) -0.004(3) -0.013(2) -0.045(3)

loop_
_atom_type_symbol
_atom_type_description
_atom_type_scat_dispersion_real
_atom_type_scat_dispersion_imag
_atom_type_scat_source
C C 0.0033 0.0016 'International Tables Vol C Tables 4.2.6.8 and 6.1.1.4'
H H 0.0000 0.0000 'International Tables Vol C Tables 4.2.6.8 and 6.1.1.4'
O O 0.0106 0.0060 'International Tables Vol C Tables 4.2.6.8 and 6.1.1.4'
P P 0.1023 0.0942 'International Tables Vol C Tables 4.2.6.8 and 6.1.1.4'
Mo Mo -1.6832 0.6857 'International Tables Vol C Tables 4.2.6.8 and 6.1.1.4'

loop_
_geom_angle_atom_site_label_1
_geom_angle_atom_site_label_2
_geom_angle_atom_site_label_3
_geom_angle
_geom_angle_site_symmetry_1
_geom_angle_site_symmetry_3
_geom_angle_publ_flag
C1 Mo1 C2 105.53(14) . . ?
C1 Mo1 C26 70.35(17) . . ?
C2 Mo1 C26 76.25(14) . . ?
C1 Mo1 C4 100.72(15) . . ?
C2 Mo1 C4 139.98(14) . . ?
C26 Mo1 C4 84.97(17) . . ?
C1 Mo1 C3 131.56(14) . . ?
C2 Mo1 C3 106.47(14) . . ?
C26 Mo1 C3 83.16(16) . . ?
C4 Mo1 C3 35.37(14) . . ?
C1 Mo1 C5 99.28(15) . . ?
C2 Mo1 C5 154.70(15) . . ?
C26 Mo1 C5 117.66(17) . . ?
C4 Mo1 C5 34.98(15) . . ?
C3 Mo1 C5 58.13(15) . . ?
C1 Mo1 C6 128.01(15) . . ?
C2 Mo1 C6 120.72(14) . . ?
C26 Mo1 C6 139.54(16) . . ?
C4 Mo1 C6 58.05(15) . . ?
C3 Mo1 C6 57.46(14) . . ?
C5 Mo1 C6 34.94(15) . . ?
C1 Mo1 C7 156.24(14) . . ?
C2 Mo1 C7 98.09(13) . . ?
C26 Mo1 C7 113.92(15) . . ?
C4 Mo1 C7 57.92(14) . . ?
C3 Mo1 C7 34.50(13) . . ?
C5 Mo1 C7 57.49(14) . . ?
C6 Mo1 C7 34.03(12) . . ?
C1 Mo1 P1 78.73(12) . . ?
C2 Mo1 P1 81.20(10) . . ?
C26 Mo1 P1 134.63(13) . . ?
C4 Mo1 P1 133.97(12) . . ?
C3 Mo1 P1 141.46(11) . . ?
C5 Mo1 P1 99.13(13) . . ?
C6 Mo1 P1 85.77(10) . . ?
C7 Mo1 P1 107.83(9) . . ?
C14 P1 C8 103.83(13) . . ?
C14 P1 C20 100.08(14) . . ?
C8 P1 C20 102.75(14) . . ?
C14 P1 Mo1 118.07(11) . . ?
C8 P1 Mo1 112.52(12) . . ?
C20 P1 Mo1 117.46(10) . . ?
C21 O4 C22 116.1(3) . . ?
C24 O6 C25 117.4(3) . . ?
O1 C1 Mo1 176.8(3) . . ?
O2 C2 Mo1 176.1(3) . . ?
C7 C3 C4 108.3(4) . . ?
C7 C3 Mo1 75.4(2) . . ?
C4 C3 Mo1 71.5(2) . . ?
C5 C4 C3 108.0(4) . . ?
C5 C4 Mo1 74.2(2) . . ?
C3 C4 Mo1 73.1(2) . . ?
C4 C5 C6 107.5(4) . . ?
C4 C5 Mo1 70.8(2) . . ?
C6 C5 Mo1 73.6(2) . . ?
C7 C6 C5 108.2(4) . . ?
C7 C6 Mo1 73.6(2) . . ?
C5 C6 Mo1 71.4(2) . . ?
C3 C7 C6 107.9(3) . . ?
C3 C7 Mo1 70.1(2) . . ?
C6 C7 Mo1 72.4(2) . . ?
C13 C8 C9 119.5(3) . . ?
C13 C8 P1 123.5(2) . . ?
C9 C8 P1 117.0(3) . . ?
C10 C9 C8 120.0(4) . . ?
C11 C10 C9 120.4(4) . . ?
C10 C11 C12 119.9(3) . . ?
C11 C12 C13 120.6(4) . . ?
C8 C13 C12 119.7(4) . . ?
C19 C14 C15 118.9(3) . . ?
C19 C14 P1 119.6(2) . . ?
C15 C14 P1 121.4(2) . . ?
C16 C15 C14 119.8(3) . . ?
C17 C16 C15 120.4(3) . . ?
C18 C17 C16 120.6(3) . . ?
C17 C18 C19 119.6(3) . . ?
C14 C19 C18 120.7(3) . . ?
C23 C20 C21 123.0(3) . . ?
C23 C20 P1 120.0(2) . . ?
C21 C20 P1 116.9(2) . . ?
O3 C21 O4 124.7(3) . . ?
O3 C21 C20 125.0(3) . . ?
O4 C21 C20 110.2(2) . . ?
C20 C23 C24 124.0(3) . . ?
O5 C24 O6 124.1(3) . . ?
O5 C24 C23 125.4(3) . . ?
O6 C24 C23 110.5(3) . . ?
O7 C26 C27 118.0(4) . . ?
O7 C26 Mo1 119.4(3) . . ?
C27 C26 Mo1 122.6(3) . . ?

loop_
_geom_bond_atom_site_label_1
_geom_bond_atom_site_label_2
_geom_bond_distance
_geom_bond_site_symmetry_2
_geom_bond_publ_flag
Mo1 C1 1.944(4) . ?
Mo1 C2 1.954(3) . ?
Mo1 C26 2.265(4) . ?
Mo1 C4 2.291(3) . ?
Mo1 C3 2.311(4) . ?
Mo1 C5 2.334(3) . ?
Mo1 C6 2.363(3) . ?
Mo1 C7 2.378(3) . ?
Mo1 P1 2.4502(15) . ?
P1 C14 1.822(3) . ?
P1 C8 1.821(3) . ?
P1 C20 1.848(3) . ?
O1 C1 1.148(4) . ?
O2 C2 1.149(4) . ?
O3 C21 1.194(3) . ?
O4 C21 1.321(4) . ?
O4 C22 1.442(4) . ?
O5 C24 1.178(4) . ?
O6 C24 1.312(4) . ?
O6 C25 1.433(4) . ?
O7 C26 1.219(5) . ?
C3 C7 1.392(5) . ?
C3 C4 1.398(5) . ?
C4 C5 1.391(6) . ?
C5 C6 1.410(6) . ?
C6 C7 1.387(5) . ?
C8 C13 1.373(5) . ?
C8 C9 1.392(5) . ?
C9 C10 1.378(5) . ?
C10 C11 1.366(6) . ?
C11 C12 1.370(6) . ?
C12 C13 1.388(5) . ?
C14 C19 1.377(4) . ?
C14 C15 1.388(4) . ?
C15 C16 1.373(5) . ?
C16 C17 1.365(6) . ?
C17 C18 1.359(5) . ?
C18 C19 1.380(5) . ?
C20 C23 1.316(4) . ?
C20 C21 1.494(4) . ?
C23 C24 1.479(4) . ?
C26 C27 1.482(6) . ?

loop_
_geom_torsion_atom_site_label_1
_geom_torsion_atom_site_label_2
_geom_torsion_atom_site_label_3
_geom_torsion_atom_site_label_4
_geom_torsion
_geom_torsion_site_symmetry_1
_geom_torsion_site_symmetry_2
_geom_torsion_site_symmetry_3
_geom_torsion_site_symmetry_4
_geom_torsion_publ_flag
C1 Mo1 P1 C14 33.70(15) . . . . ?
C2 Mo1 P1 C14 -74.19(14) . . . . ?
C26 Mo1 P1 C14 -13.58(18) . . . . ?
C4 Mo1 P1 C14 127.78(18) . . . . ?
C3 Mo1 P1 C14 -179.62(18) . . . . ?
C5 Mo1 P1 C14 131.42(15) . . . . ?
C6 Mo1 P1 C14 163.82(15) . . . . ?
C7 Mo1 P1 C14 -169.92(14) . . . . ?
C1 Mo1 P1 C8 -87.26(16) . . . . ?
C2 Mo1 P1 C8 164.86(14) . . . . ?
C26 Mo1 P1 C8 -134.54(18) . . . . ?
C4 Mo1 P1 C8 6.83(18) . . . . ?
C3 Mo1 P1 C8 59.42(19) . . . . ?
C5 Mo1 P1 C8 10.47(15) . . . . ?
C6 Mo1 P1 C8 42.86(15) . . . . ?
C7 Mo1 P1 C8 69.12(15) . . . . ?
C1 Mo1 P1 C20 153.74(15) . . . . ?
C2 Mo1 P1 C20 45.85(14) . . . . ?
C26 Mo1 P1 C20 106.46(18) . . . . ?
C4 Mo1 P1 C20 -112.18(18) . . . . ?
C3 Mo1 P1 C20 -59.58(19) . . . . ?
C5 Mo1 P1 C20 -108.53(15) . . . . ?
C6 Mo1 P1 C20 -76.14(14) . . . . ?
C7 Mo1 P1 C20 -49.88(14) . . . . ?
C2 Mo1 C1 O1 -153(7) . . . . ?
C26 Mo1 C1 O1 -85(7) . . . . ?
C4 Mo1 C1 O1 -4(7) . . . . ?
C3 Mo1 C1 O1 -24(7) . . . . ?
C5 Mo1 C1 O1 32(7) . . . . ?
C6 Mo1 C1 O1 54(7) . . . . ?
C7 Mo1 C1 O1 20(7) . . . . ?
P1 Mo1 C1 O1 129(7) . . . . ?
C1 Mo1 C2 O2 -179(100) . . . . ?
C26 Mo1 C2 O2 116(4) . . . . ?
C4 Mo1 C2 O2 52(4) . . . . ?
C3 Mo1 C2 O2 37(4) . . . . ?
C5 Mo1 C2 O2 -11(4) . . . . ?
C6 Mo1 C2 O2 -24(4) . . . . ?
C7 Mo1 C2 O2 3(4) . . . . ?
P1 Mo1 C2 O2 -104(4) . . . . ?
C1 Mo1 C3 C7 150.4(2) . . . . ?
C2 Mo1 C3 C7 -80.2(2) . . . . ?
C26 Mo1 C3 C7 -153.6(2) . . . . ?
C4 Mo1 C3 C7 115.5(4) . . . . ?
C5 Mo1 C3 C7 77.7(3) . . . . ?
C6 Mo1 C3 C7 36.2(2) . . . . ?
P1 Mo1 C3 C7 16.5(3) . . . . ?
C1 Mo1 C3 C4 34.9(3) . . . . ?
C2 Mo1 C3 C4 164.4(2) . . . . ?
C26 Mo1 C3 C4 90.9(3) . . . . ?
C5 Mo1 C3 C4 -37.7(3) . . . . ?
C6 Mo1 C3 C4 -79.3(3) . . . . ?
C7 Mo1 C3 C4 -115.5(4) . . . . ?
P1 Mo1 C3 C4 -99.0(3) . . . . ?
C7 C3 C4 C5 -0.5(4) . . . . ?
Mo1 C3 C4 C5 66.5(3) . . . . ?
C7 C3 C4 Mo1 -67.0(2) . . . . ?
C1 Mo1 C4 C5 90.9(3) . . . . ?
C2 Mo1 C4 C5 -138.6(3) . . . . ?
C26 Mo1 C4 C5 159.8(3) . . . . ?
C3 Mo1 C4 C5 -115.0(4) . . . . ?
C6 Mo1 C4 C5 -37.5(2) . . . . ?
C7 Mo1 C4 C5 -77.8(3) . . . . ?
P1 Mo1 C4 C5 6.3(3) . . . . ?
C1 Mo1 C4 C3 -154.1(3) . . . . ?
C2 Mo1 C4 C3 -23.7(4) . . . . ?
C26 Mo1 C4 C3 -85.3(3) . . . . ?
C5 Mo1 C4 C3 115.0(4) . . . . ?
C6 Mo1 C4 C3 77.5(3) . . . . ?
C7 Mo1 C4 C3 37.1(2) . . . . ?
P1 Mo1 C4 C3 121.2(2) . . . . ?
C3 C4 C5 C6 -0.8(4) . . . . ?
Mo1 C4 C5 C6 65.0(2) . . . . ?
C3 C4 C5 Mo1 -65.8(3) . . . . ?
C1 Mo1 C5 C4 -95.5(3) . . . . ?
C2 Mo1 C5 C4 95.9(4) . . . . ?
C26 Mo1 C5 C4 -22.9(3) . . . . ?
C3 Mo1 C5 C4 38.2(2) . . . . ?
C6 Mo1 C5 C4 115.7(4) . . . . ?
C7 Mo1 C5 C4 79.2(3) . . . . ?
P1 Mo1 C5 C4 -175.4(2) . . . . ?
C1 Mo1 C5 C6 148.8(2) . . . . ?
C2 Mo1 C5 C6 -19.8(5) . . . . ?
C26 Mo1 C5 C6 -138.6(3) . . . . ?
C4 Mo1 C5 C6 -115.7(4) . . . . ?
C3 Mo1 C5 C6 -77.5(3) . . . . ?
C7 Mo1 C5 C6 -36.5(2) . . . . ?
P1 Mo1 C5 C6 68.9(2) . . . . ?
C4 C5 C6 C7 1.7(4) . . . . ?
Mo1 C5 C6 C7 64.9(2) . . . . ?
C4 C5 C6 Mo1 -63.2(3) . . . . ?
C1 Mo1 C6 C7 -156.7(2) . . . . ?
C2 Mo1 C6 C7 54.0(3) . . . . ?
C26 Mo1 C6 C7 -51.7(3) . . . . ?
C4 Mo1 C6 C7 -78.8(3) . . . . ?
C3 Mo1 C6 C7 -36.7(2) . . . . ?
C5 Mo1 C6 C7 -116.3(4) . . . . ?
P1 Mo1 C6 C7 131.2(2) . . . . ?
C1 Mo1 C6 C5 -40.4(3) . . . . ?
C2 Mo1 C6 C5 170.3(2) . . . . ?
C26 Mo1 C6 C5 64.6(3) . . . . ?
C4 Mo1 C6 C5 37.5(2) . . . . ?
C3 Mo1 C6 C5 79.6(3) . . . . ?
C7 Mo1 C6 C5 116.3(4) . . . . ?
P1 Mo1 C6 C5 -112.6(2) . . . . ?
C4 C3 C7 C6 1.5(4) . . . . ?
Mo1 C3 C7 C6 -62.9(2) . . . . ?
C4 C3 C7 Mo1 64.5(3) . . . . ?
C5 C6 C7 C3 -2.0(4) . . . . ?
Mo1 C6 C7 C3 61.5(2) . . . . ?
C5 C6 C7 Mo1 -63.5(2) . . . . ?
C1 Mo1 C7 C3 -66.5(4) . . . . ?
C2 Mo1 C7 C3 107.4(2) . . . . ?
C26 Mo1 C7 C3 28.9(3) . . . . ?
C4 Mo1 C7 C3 -38.1(2) . . . . ?
C5 Mo1 C7 C3 -79.7(3) . . . . ?
C6 Mo1 C7 C3 -117.3(3) . . . . ?
P1 Mo1 C7 C3 -169.3(2) . . . . ?
C1 Mo1 C7 C6 50.7(5) . . . . ?
C2 Mo1 C7 C6 -135.4(2) . . . . ?
C26 Mo1 C7 C6 146.2(2) . . . . ?
C4 Mo1 C7 C6 79.2(3) . . . . ?
C3 Mo1 C7 C6 117.3(3) . . . . ?
C5 Mo1 C7 C6 37.5(2) . . . . ?
P1 Mo1 C7 C6 -52.1(2) . . . . ?
C14 P1 C8 C13 115.4(3) . . . . ?
C20 P1 C8 C13 11.5(3) . . . . ?
Mo1 P1 C8 C13 -115.8(3) . . . . ?
C14 P1 C8 C9 -68.1(3) . . . . ?
C20 P1 C8 C9 -172.0(3) . . . . ?
Mo1 P1 C8 C9 60.7(3) . . . . ?
C13 C8 C9 C10 -2.3(6) . . . . ?
P1 C8 C9 C10 -178.9(3) . . . . ?
C8 C9 C10 C11 -0.4(6) . . . . ?
C9 C10 C11 C12 2.8(6) . . . . ?
C10 C11 C12 C13 -2.7(6) . . . . ?
C9 C8 C13 C12 2.3(5) . . . . ?
P1 C8 C13 C12 178.7(3) . . . . ?
C11 C12 C13 C8 0.1(5) . . . . ?
C8 P1 C14 C19 168.2(3) . . . . ?
C20 P1 C14 C19 -85.9(3) . . . . ?
Mo1 P1 C14 C19 42.9(3) . . . . ?
C8 P1 C14 C15 -15.4(3) . . . . ?
C20 P1 C14 C15 90.5(3) . . . . ?
Mo1 P1 C14 C15 -140.8(3) . . . . ?
C19 C14 C15 C16 -0.7(6) . . . . ?
P1 C14 C15 C16 -177.1(3) . . . . ?
C14 C15 C16 C17 0.6(7) . . . . ?
C15 C16 C17 C18 0.0(8) . . . . ?
C16 C17 C18 C19 -0.5(7) . . . . ?
C15 C14 C19 C18 0.2(5) . . . . ?
P1 C14 C19 C18 176.6(3) . . . . ?
C17 C18 C19 C14 0.4(6) . . . . ?
C14 P1 C20 C23 146.7(2) . . . . ?
C8 P1 C20 C23 -106.5(3) . . . . ?
Mo1 P1 C20 C23 17.6(3) . . . . ?
C14 P1 C20 C21 -31.3(2) . . . . ?
C8 P1 C20 C21 75.5(2) . . . . ?
Mo1 P1 C20 C21 -160.42(17) . . . . ?
C22 O4 C21 O3 0.9(5) . . . . ?
C22 O4 C21 C20 -175.6(3) . . . . ?
C23 C20 C21 O3 102.9(4) . . . . ?
P1 C20 C21 O3 -79.2(4) . . . . ?
C23 C20 C21 O4 -80.6(4) . . . . ?
P1 C20 C21 O4 97.3(3) . . . . ?
C21 C20 C23 C24 -1.9(5) . . . . ?
P1 C20 C23 C24 -179.8(2) . . . . ?
C25 O6 C24 O5 -1.9(6) . . . . ?
C25 O6 C24 C23 177.2(3) . . . . ?
C20 C23 C24 O5 -16.6(6) . . . . ?
C20 C23 C24 O6 164.4(3) . . . . ?
C1 Mo1 C26 O7 109.2(4) . . . . ?
C2 Mo1 C26 O7 -138.5(4) . . . . ?
C4 Mo1 C26 O7 5.9(4) . . . . ?
C3 Mo1 C26 O7 -29.6(4) . . . . ?
C5 Mo1 C26 O7 18.8(4) . . . . ?
C6 Mo1 C26 O7 -16.9(5) . . . . ?
C7 Mo1 C26 O7 -45.6(4) . . . . ?
P1 Mo1 C26 O7 159.1(3) . . . . ?
C1 Mo1 C26 C27 -69.0(4) . . . . ?
C2 Mo1 C26 C27 43.3(4) . . . . ?
C4 Mo1 C26 C27 -172.3(4) . . . . ?
C3 Mo1 C26 C27 152.2(4) . . . . ?
C5 Mo1 C26 C27 -159.4(4) . . . . ?
C6 Mo1 C26 C27 164.9(3) . . . . ?
C7 Mo1 C26 C27 136.2(4) . . . . ?
P1 Mo1 C26 C27 -19.1(5) . . . . ?
